data_2213231
loop_
_publ_author_name
'Badenock, Jeanese C. '
'Fraser, Heidi L. '
'Gribble, Gordon W.'
'Jasinski, Jerry P.'

_publ_section_title 2-Bromo-<i>N</i>-<i>tert</i>-butyl-<i>N</i>,1-dimethyl-1<i>H</i>-indole-3-carboxamide
_journal_coeditor_code CI2348
_journal_issue 5
_journal_name_full 'Acta Crystallographica Section E'
_journal_page_first o2478
_journal_page_last o2479
_journal_paper_doi 10.1107/S1600536807018089
_journal_volume 63
_journal_year 2007
_chemical_formula_iupac 'C15 H19 Br N2 O'
_chemical_formula_moiety 'C15 H19 Br N2 O'
_chemical_formula_sum 'C15 H19 Br N2 O'
_chemical_formula_weight 323.23
_chemical_name_systematic
;
2-Bromo-N-tert-butyl-N,1-dimethyl-1H-indole-3-carboxamide
;
_space_group_IT_number 14
_symmetry_cell_setting monoclinic
_symmetry_space_group_name_Hall '-P 2yn'
_symmetry_space_group_name_H-M 'P 1 21/n 1'
_atom_sites_solution_hydrogens geom
_atom_sites_solution_primary direct
_atom_sites_solution_secondary difmap
_cell_angle_alpha 90.00
_cell_angle_beta 96.06(9)
_cell_angle_gamma 90.00
_cell_formula_units_Z 4
_cell_length_a 7.373(7)
_cell_length_b 21.453(7)
_cell_length_c 9.132(9)
_cell_measurement_reflns_used 18
_cell_measurement_temperature 296(2)
_cell_measurement_theta_max 7.62
_cell_measurement_theta_min 6.26
_cell_volume 1436(2)
_computing_cell_refinement 'MSC/AFC Diffractometer Control Software'
_computing_data_collection
;
MSC/AFC Diffractometer Control Software
(Molecular Structure Corporation, 1994)
;
_computing_data_reduction 'CrystalStructure (Rigaku/MSC, 2005)'
_computing_molecular_graphics 'ORTEP-3 (Farrugia, 1997)'
_computing_publication_material CrystalStructure
_computing_structure_refinement 'SHELXL97 (Sheldrick, 1997)'
_computing_structure_solution 'SIR92 (Altomare <i>et al.</i>,  1994)'
_diffrn_ambient_temperature 296
_diffrn_measured_fraction_theta_full 0.999
_diffrn_measured_fraction_theta_max 0.999
_diffrn_measurement_device_type 'Rigaku AFC-6S'
_diffrn_measurement_method \w/2\q
_diffrn_radiation_monochromator graphite
_diffrn_radiation_source 'normal-focus sealed tube'
_diffrn_radiation_type MoK\a
_diffrn_radiation_wavelength 0.71069
_diffrn_reflns_av_R_equivalents 0.0000
_diffrn_reflns_av_sigmaI/netI 0.1794
_diffrn_reflns_limit_h_max 8
_diffrn_reflns_limit_h_min 0
_diffrn_reflns_limit_k_max 25
_diffrn_reflns_limit_k_min 0
_diffrn_reflns_limit_l_max 10
_diffrn_reflns_limit_l_min -10
_diffrn_reflns_number 2526
_diffrn_reflns_theta_full 24.97
_diffrn_reflns_theta_max 24.97
_diffrn_reflns_theta_min 2.44
_diffrn_standards_decay_% -1.4
_diffrn_standards_interval_count 150
_diffrn_standards_number 3
_exptl_absorpt_coefficient_mu 2.856
_exptl_absorpt_correction_T_max 0.4812
_exptl_absorpt_correction_T_min 0.3293
_exptl_absorpt_correction_type psi-scan
_exptl_absorpt_process_details '(North <i>et al.</i>,  1968)'
_exptl_crystal_colour colorless
_exptl_crystal_density_diffrn 1.495
_exptl_crystal_density_method 'not measured'
_exptl_crystal_description Plate
_exptl_crystal_F_000 664
_exptl_crystal_size_max 0.50
_exptl_crystal_size_mid 0.40
_exptl_crystal_size_min 0.30
_refine_diff_density_max 0.511
_refine_diff_density_min -0.447
_refine_ls_extinction_method none
_refine_ls_goodness_of_fit_ref 1.022
_refine_ls_hydrogen_treatment refall
_refine_ls_matrix_type full
_refine_ls_number_parameters 173
_refine_ls_number_reflns 2526
_refine_ls_number_restraints 0
_refine_ls_restrained_S_all 1.022
_refine_ls_R_factor_all 0.2065
_refine_ls_R_factor_gt 0.0509
_refine_ls_shift/su_max 0.001
_refine_ls_shift/su_mean 0.000
_refine_ls_structure_factor_coef Fsqd
_refine_ls_weighting_details 'calc w=1/[\s^2^(Fo^2^)+(0.0537P)^2^+5.0079P] where P=(Fo^2^+2Fc^2^)/3'
_refine_ls_weighting_scheme calc
_refine_ls_wR_factor_gt 0.1277
_refine_ls_wR_factor_ref 0.1747
_reflns_number_gt 992
_reflns_number_total 2526
_reflns_threshold_expression I>2\s(I)
_cod_data_source_file ci2348.cif
_cod_data_source_block I
_cod_original_sg_symbol_H-M 'P 21/n'
_cod_database_code 2213231
_cod_database_fobs_code 2213231

loop_
_symmetry_equiv_pos_as_xyz
'x, y, z'
'-x+1/2, y+1/2, -z+1/2'
'-x, -y, -z'
'x-1/2, -y-1/2, z-1/2'

loop_
_atom_site_type_symbol
_atom_site_label
_atom_site_fract_x
_atom_site_fract_y
_atom_site_fract_z
_atom_site_U_iso_or_equiv
_atom_site_adp_type
_atom_site_calc_flag
_atom_site_refinement_flags
_atom_site_occupancy
Br Br1 0.59300(16) 0.08595(5) 0.13479(11) 0.0571(4) Uani d . 1
O O1 0.5124(9) 0.1722(3) 0.5760(6) 0.0439(16) Uani d . 1
N N1 0.7113(9) 0.0016(3) 0.3574(8) 0.0378(18) Uani d . 1
C C13 0.5343(12) 0.2629(4) 0.3535(9) 0.033(2) Uani d . 1
C C2 0.6629(11) 0.0619(4) 0.3285(9) 0.030(2) Uani d . 1
C C3 0.6683(11) 0.0964(4) 0.4556(9) 0.031(2) Uani d . 1
C C4 0.7261(11) 0.0540(4) 0.5733(9) 0.031(2) Uani d . 1
C C5 0.7571(12) 0.0586(4) 0.7258(10) 0.041(2) Uani d . 1
H H1 0.7353 0.0958 0.7729 0.049 Uiso calc R 1
C C6 0.8203(13) 0.0074(5) 0.8060(11) 0.055(3) Uani d . 1
H H2 0.8452 0.0107 0.9077 0.066 Uiso calc R 1
C C7 0.8479(13) -0.0494(5) 0.7374(12) 0.052(3) Uani d . 1
H H4 0.8895 -0.0834 0.7943 0.062 Uiso calc R 1
C C8 0.8154(12) -0.0559(5) 0.5903(12) 0.051(3) Uani d . 1
H H3 0.8342 -0.0939 0.5455 0.062 Uiso calc R 1
C C9 0.7533(11) -0.0045(4) 0.5070(10) 0.035(2) Uani d . 1
C C10 0.7190(14) -0.0497(4) 0.2536(11) 0.054(3) Uani d . 1
H H5 0.6021 -0.0698 0.2390 0.065 Uiso calc R 1
H H6 0.8095 -0.0792 0.2922 0.065 Uiso calc R 1
H H7 0.7504 -0.0338 0.1613 0.065 Uiso calc R 1
C C11 0.6029(12) 0.1607(4) 0.4737(9) 0.036(2) Uani d . 1
N N2 0.6423(9) 0.2041(3) 0.3740(7) 0.0321(18) Uani d . 1
C C12 0.8187(12) 0.2027(4) 0.3152(11) 0.048(3) Uani d . 1
H H8 0.8027 0.1886 0.2149 0.057 Uiso calc R 1
H H9 0.8991 0.1748 0.3728 0.057 Uiso calc R 1
H H10 0.8703 0.2439 0.3191 0.057 Uiso calc R 1
C C14 0.5563(14) 0.2880(4) 0.1995(9) 0.043(2) Uani d . 1
H H11 0.6609 0.3148 0.2041 0.052 Uiso calc R 1
H H12 0.4492 0.3110 0.1634 0.052 Uiso calc R 1
H H13 0.5726 0.2538 0.1344 0.052 Uiso calc R 1
C C15 0.3310(12) 0.2491(5) 0.3560(9) 0.048(3) Uani d . 1
H H14 0.2768 0.2409 0.2577 0.057 Uiso calc R 1
H H15 0.2723 0.2843 0.3952 0.057 Uiso calc R 1
H H16 0.3165 0.2132 0.4167 0.057 Uiso calc R 1
C C16 0.5999(14) 0.3110(4) 0.4681(10) 0.049(3) Uani d . 1
H H17 0.5331 0.3066 0.5522 0.059 Uiso calc R 1
H H18 0.5807 0.3520 0.4273 0.059 Uiso calc R 1
H H19 0.7275 0.3049 0.4974 0.059 Uiso calc R 1

loop_
_atom_site_aniso_label
_atom_site_aniso_U_11
_atom_site_aniso_U_22
_atom_site_aniso_U_33
_atom_site_aniso_U_12
_atom_site_aniso_U_13
_atom_site_aniso_U_23
Br1 0.0740(8) 0.0584(7) 0.0389(5) -0.0039(7) 0.0058(4) -0.0025(6)
O1 0.058(4) 0.044(4) 0.034(3) 0.003(3) 0.023(3) 0.002(3)
N1 0.038(5) 0.030(5) 0.046(5) -0.007(4) 0.011(4) -0.008(4)
C13 0.043(6) 0.029(5) 0.029(5) 0.004(5) 0.009(4) 0.007(4)
C2 0.031(5) 0.022(5) 0.037(5) -0.005(4) 0.007(4) 0.007(4)
C3 0.029(5) 0.028(5) 0.034(5) -0.002(4) 0.001(4) 0.002(4)
C4 0.020(5) 0.029(5) 0.042(5) 0.003(4) 0.002(4) 0.001(4)
C5 0.040(6) 0.037(6) 0.046(6) -0.003(5) 0.011(5) 0.005(5)
C6 0.052(7) 0.071(8) 0.042(6) -0.012(6) 0.007(5) 0.023(6)
C7 0.048(7) 0.036(7) 0.071(8) 0.005(5) 0.007(6) 0.020(6)
C8 0.042(6) 0.042(6) 0.071(8) 0.006(5) 0.010(5) 0.017(6)
C9 0.020(5) 0.037(6) 0.049(6) -0.002(4) 0.009(4) 0.006(5)
C10 0.068(8) 0.029(6) 0.066(7) -0.002(5) 0.013(6) -0.011(5)
C11 0.037(6) 0.035(6) 0.036(5) -0.003(5) 0.002(5) 0.003(4)
N2 0.029(4) 0.031(4) 0.039(4) 0.004(4) 0.015(3) 0.003(3)
C12 0.042(6) 0.041(6) 0.061(6) -0.007(5) 0.009(5) 0.007(5)
C14 0.061(7) 0.023(5) 0.046(5) 0.004(5) 0.006(5) 0.003(4)
C15 0.041(6) 0.055(6) 0.047(6) 0.013(5) 0.007(5) 0.016(5)
C16 0.058(7) 0.038(6) 0.051(6) -0.001(5) 0.007(5) -0.003(5)

loop_
_atom_type_symbol
_atom_type_description
_atom_type_scat_dispersion_real
_atom_type_scat_dispersion_imag
_atom_type_scat_source
C C 0.0033 0.0016 'International Tables Vol C Tables 4.2.6.8 and 6.1.1.4'
H H 0.0000 0.0000 'International Tables Vol C Tables 4.2.6.8 and 6.1.1.4'
O O 0.0106 0.0060 'International Tables Vol C Tables 4.2.6.8 and 6.1.1.4'
N N 0.0061 0.0033 'International Tables Vol C Tables 4.2.6.8 and 6.1.1.4'
Br Br -0.2901 2.4595 'International Tables Vol C Tables 4.2.6.8 and 6.1.1.4'

loop_
_geom_angle_atom_site_label_1
_geom_angle_atom_site_label_2
_geom_angle_atom_site_label_3
_geom_angle
C2 N1 C9 108.1(7)
C2 N1 C10 128.3(8)
C9 N1 C10 123.7(8)
N2 C13 C16 111.2(7)
N2 C13 C15 110.1(7)
C16 C13 C15 111.4(8)
N2 C13 C14 107.8(7)
C16 C13 C14 109.8(7)
C15 C13 C14 106.3(7)
N1 C2 C3 111.4(7)
N1 C2 Br1 119.2(6)
C3 C2 Br1 129.4(6)
C2 C3 C4 105.7(7)
C2 C3 C11 128.1(8)
C4 C3 C11 125.6(7)
C5 C4 C9 118.3(8)
C5 C4 C3 135.1(8)
C9 C4 C3 106.6(7)
C6 C5 C4 119.2(9)
C6 C5 H1 120.4
C4 C5 H1 120.4
C5 C6 C7 121.0(9)
C5 C6 H2 119.5
C7 C6 H2 119.5
C8 C7 C6 121.4(10)
C8 C7 H4 119.3
C6 C7 H4 119.3
C7 C8 C9 118.6(10)
C7 C8 H3 120.7
C9 C8 H3 120.7
N1 C9 C8 130.3(9)
N1 C9 C4 108.2(8)
C8 C9 C4 121.5(9)
N1 C10 H5 109.5
N1 C10 H6 109.5
H5 C10 H6 109.5
N1 C10 H7 109.5
H5 C10 H7 109.5
H6 C10 H7 109.5
O1 C11 N2 123.0(8)
O1 C11 C3 118.9(8)
N2 C11 C3 118.2(8)
C11 N2 C12 119.7(7)
C11 N2 C13 121.1(7)
C12 N2 C13 117.1(6)
N2 C12 H8 109.5
N2 C12 H9 109.5
H8 C12 H9 109.5
N2 C12 H10 109.5
H8 C12 H10 109.5
H9 C12 H10 109.5
C13 C14 H11 109.5
C13 C14 H12 109.5
H11 C14 H12 109.5
C13 C14 H13 109.5
H11 C14 H13 109.5
H12 C14 H13 109.5
C13 C15 H14 109.5
C13 C15 H15 109.5
H14 C15 H15 109.5
C13 C15 H16 109.5
H14 C15 H16 109.5
H15 C15 H16 109.5
C13 C16 H17 109.5
C13 C16 H18 109.5
H17 C16 H18 109.5
C13 C16 H19 109.5
H17 C16 H19 109.5
H18 C16 H19 109.5

loop_
_geom_bond_atom_site_label_1
_geom_bond_atom_site_label_2
_geom_bond_distance
Br1 C2 1.862(8)
O1 C11 1.230(9)
N1 C2 1.361(10)
N1 C9 1.375(11)
N1 C10 1.456(10)
C13 N2 1.493(10)
C13 C16 1.512(12)
C13 C15 1.530(12)
C13 C14 1.530(11)
C2 C3 1.374(11)
C3 C4 1.437(11)
C3 C11 1.476(12)
C4 C5 1.391(11)
C4 C9 1.417(12)
C5 C6 1.374(13)
C5 H1 0.93
C6 C7 1.394(14)
C6 H2 0.93
C7 C8 1.346(13)
C7 H4 0.93
C8 C9 1.388(12)
C8 H3 0.93
C10 H5 0.96
C10 H6 0.96
C10 H7 0.96
C11 N2 1.355(10)
N2 C12 1.459(10)
C12 H8 0.96
C12 H9 0.96
C12 H10 0.96
C14 H11 0.96
C14 H12 0.96
C14 H13 0.96
C15 H14 0.96
C15 H15 0.96
C15 H16 0.96
C16 H17 0.96
C16 H18 0.96
C16 H19 0.96

loop_
_cod_related_entry_id
_cod_related_entry_database
_cod_related_entry_code
1 ChemSpider 21124826
